data_7716918
loop_
_publ_author_name
'&#xc1;lvarez-Miguel, Luc&#xed;a'
'Del Carmen-Rodr&#xed;guez, Clara'
'Valle, Mar&#xed;a'
'&#xc1;lvarez, Celedonio M'
'Mart&#xed;n-&#xc1;lvarez, Jos&#xe9; M'
'Garc&#xed;a-Rodr&#xed;guez, Ra&#xfa;l'
'Miguel, Daniel'

_publ_section_title
;
 Synthesis and reactivity of air stable Ni(II) complexes with isocyanides
 and dialkyldithiophosphate ligands: acyclic diaminocarbene formation.
;
_journal_issue 36
_journal_name_full 'Dalton transactions (Cambridge, England : 2003)'
_journal_page_first 15101
_journal_page_last 15112
_journal_paper_doi 10.1039/d4dt01915f
_journal_volume 53
_journal_year 2024
_chemical_formula_moiety 'C46 H46 N2 Ni O4 P2 S4'
_chemical_formula_sum 'C46 H46 N2 Ni O4 P2 S4'
_chemical_formula_weight 939.74
_space_group_crystal_system monoclinic
_space_group_IT_number 14
_space_group_name_Hall '-P 2yn'
_space_group_name_H-M_alt 'P 1 21/n 1'
_atom_sites_solution_hydrogens geom
_atom_sites_solution_primary dual
_audit_creation_date 2024-04-04
_audit_creation_method
;
Olex2 1.3
(compiled 2020.11.12 svn.r5f609507 for OlexSys, GUI svn.r6408)
;
_audit_update_record
;
2024-04-04 deposited with the CCDC.	2024-08-26 downloaded from the CCDC.
;
_cell_angle_alpha 90
_cell_angle_beta 94.913(6)
_cell_angle_gamma 90
_cell_formula_units_Z 2
_cell_length_a 11.1533(6)
_cell_length_b 8.8012(8)
_cell_length_c 24.1739(18)
_cell_measurement_reflns_used 1909
_cell_measurement_temperature 293(2)
_cell_measurement_theta_max 21.7310
_cell_measurement_theta_min 4.3060
_cell_volume 2364.3(3)
_computing_cell_refinement 'CrysAlisPro 1.171.40.67a (Rigaku OD, 2019)'
_computing_data_collection 'CrysAlisPro 1.171.40.67a (Rigaku OD, 2019)'
_computing_data_reduction 'CrysAlisPro 1.171.40.67a (Rigaku OD, 2019)'
_computing_molecular_graphics 'Olex2 1.3 (Dolomanov et al., 2009)'
_computing_publication_material 'Olex2 1.3 (Dolomanov et al., 2009)'
_computing_structure_refinement 'SHELXL 2014/7 (Sheldrick, 2015)'
_computing_structure_solution 'SHELXT 2014/5 (Sheldrick, 2014)'
_diffrn_ambient_temperature 293(2)
_diffrn_detector_area_resol_mean 10.4757
_diffrn_detector_type Atlas
_diffrn_measured_fraction_theta_full 0.999
_diffrn_measured_fraction_theta_max 0.845
_diffrn_measurement_details
;
List of Runs (angles in degrees, time in seconds):

  # Type    Start    End  Width  t~exp~   \w     \q     \k     \f   Frames
#--------------------------------------------------------------------------
  1  \w    -13.00  59.00   1.00    6.00    --  -10.56  57.00  30.00   72
  2  \w    -84.00  11.00   1.00    6.00    --  -10.56 -77.00 -90.00   95
  3  \w    -17.00  23.00   1.00    6.00    --   12.51 -99.00 150.00   40
;
_diffrn_measurement_device 'four-circle diffractometer'
_diffrn_measurement_device_type 'SuperNova, Dual, Cu at home/near, Atlas'
_diffrn_measurement_method '\w scans'
_diffrn_radiation_type MoK\a
_diffrn_radiation_wavelength 0.71073
_diffrn_reflns_av_R_equivalents 0.0543
_diffrn_reflns_av_unetI/netI 0.1019
_diffrn_reflns_Laue_measured_fraction_full 0.999
_diffrn_reflns_Laue_measured_fraction_max 0.845
_diffrn_reflns_limit_h_max 15
_diffrn_reflns_limit_h_min -14
_diffrn_reflns_limit_k_max 12
_diffrn_reflns_limit_k_min -7
_diffrn_reflns_limit_l_max 22
_diffrn_reflns_limit_l_min -33
_diffrn_reflns_number 12866
_diffrn_reflns_point_group_measured_fraction_full 0.999
_diffrn_reflns_point_group_measured_fraction_max 0.845
_diffrn_reflns_theta_full 25.242
_diffrn_reflns_theta_max 29.655
_diffrn_reflns_theta_min 2.867
_exptl_absorpt_coefficient_mu 0.697
_exptl_absorpt_correction_T_max 0.919
_exptl_absorpt_correction_T_min 0.864
_exptl_absorpt_correction_type analytical
_exptl_absorpt_process_details
;
CrysAlisPro 1.171.40.67a (Rigaku Oxford Diffraction, 2019)
Analytical numeric absorption correction using a multifaceted crystal
			model based on expressions derived by R.C. Clark & J.S. Reid.
(Clark, R. C. & Reid, J. S. (1995). Acta Cryst. A51, 887-897)
Empirical absorption correction using spherical harmonics,
 implemented in SCALE3 ABSPACK scaling algorithm.
;
_exptl_crystal_colour colourless
_exptl_crystal_colour_primary colourless
_exptl_crystal_density_diffrn 1.320
_exptl_crystal_description block
_exptl_crystal_F_000 980
_exptl_crystal_size_max 0.292
_exptl_crystal_size_mid 0.282
_exptl_crystal_size_min 0.159
_refine_diff_density_max 0.564
_refine_diff_density_min -0.430
_refine_diff_density_rms 0.059
_refine_ls_extinction_method none
_refine_ls_goodness_of_fit_ref 1.009
_refine_ls_hydrogen_treatment constr
_refine_ls_matrix_type full
_refine_ls_number_parameters 270
_refine_ls_number_reflns 5650
_refine_ls_number_restraints 78
_refine_ls_restrained_S_all 1.027
_refine_ls_R_factor_all 0.1764
_refine_ls_R_factor_gt 0.0670
_refine_ls_shift/su_max 0.000
_refine_ls_shift/su_mean 0.000
_refine_ls_structure_factor_coef Fsqd
_refine_ls_weighting_details 'w=1/[\s^2^(Fo^2^)+(0.0685P)^2^+0.5857P] where P=(Fo^2^+2Fc^2^)/3'
_refine_ls_weighting_scheme calc
_refine_ls_wR_factor_gt 0.1402
_refine_ls_wR_factor_ref 0.1975
_reflns_Friedel_coverage 0.000
_reflns_number_gt 2385
_reflns_number_total 5650
_reflns_threshold_expression 'I > 2\s(I)'
_cod_data_source_file d4dt01915f2.cif
_cod_data_source_block m273eb
_cod_depositor_comments 'Adding full bibliography for 7716902--7716918.cif.'
_cod_database_code 7716918
_shelx_shelxl_version_number 2014/7
_shelx_space_group_comment
;
The symmetry employed for this shelxl refinement is uniquely defined
by the following loop, which should always be used as a source of
symmetry information in preference to the above space-group names.
They are only intended as comments.
;
_olex2_refinement_description
;
1. Fixed Uiso
 At 1.2 times of:
  All C(H) groups, All C(H,H) groups
 At 1.5 times of:
  All C(H,H,H) groups
2. Uiso/Uaniso restraints and constraints
C11 \\sim C12 \\sim C13 \\sim C14 \\sim C15 \\sim C16: within 2A with sigma of
0.04 and sigma for terminal atoms of 0.08 within 2A
C12 \\sim C13 \\sim C14 \\sim C15 \\sim C16: within 2A with sigma of 0.01 and
sigma for terminal atoms of 0.01 within 2A
Uanis(C1) \\sim Ueq, Uanis(C11) \\sim Ueq, Uanis(C12) \\sim Ueq, Uanis(C13)
\\sim Ueq, Uanis(C14) \\sim Ueq, Uanis(C15) \\sim Ueq, Uanis(C16) \\sim Ueq:
with sigma of 0.1 and sigma for terminal atoms of 0.2
3.a Secondary CH2 refined with riding coordinates:
 C30(H30A,H30B), C40(H40A,H40B)
3.b Aromatic/amide H refined with riding coordinates:
 C13(H13), C14(H14), C15(H15), C32(H32), C33(H33), C34(H34), C35(H35),
 C36(H36), C42(H42), C43(H43), C44(H44), C45(H45), C46(H46)
3.c Idealised Me refined as rotating group:
 C17(H17A,H17B,H17C), C18(H18A,H18B,H18C)
;
_smtbx_masks_void_probe_radius 1.2
_smtbx_masks_void_truncation_radius 1.2
_olex2_submission_special_instructions 'No special instructions were received'
_oxdiff_exptl_absorpt_empirical_details
;
Empirical correction (ABSPACK) includes:
- Absorption correction using spherical harmonics
- Frame scaling
;

loop_
_space_group_symop_operation_xyz
'x, y, z'
'-x+1/2, y+1/2, -z+1/2'
'-x, -y, -z'
'x-1/2, -y-1/2, z-1/2'

loop_
_atom_site_label
_atom_site_type_symbol
_atom_site_fract_x
_atom_site_fract_y
_atom_site_fract_z
_atom_site_U_iso_or_equiv
_atom_site_adp_type
_atom_site_occupancy
_atom_site_site_symmetry_order
_atom_site_calc_flag
_atom_site_refinement_flags_posn
_atom_site_refinement_flags_adp
_atom_site_refinement_flags_occupancy
_atom_site_disorder_assembly
_atom_site_disorder_group
Ni1 Ni 0.5000 0.0000 0.5000 0.0592(3) Uani 1 2 d S . P . .
S1 S 0.40228(11) 0.25271(16) 0.51234(6) 0.0740(4) Uani 1 1 d . . . . .
S2 S 0.53981(13) 0.02412(17) 0.60317(6) 0.0783(4) Uani 1 1 d . . . . .
P1 P 0.45052(11) 0.21783(16) 0.59115(6) 0.0645(4) Uani 1 1 d . . . . .
O30 O 0.5251(3) 0.3551(4) 0.62005(14) 0.0736(10) Uani 1 1 d . . . . .
O40 O 0.3324(3) 0.2288(4) 0.62305(15) 0.0825(11) Uani 1 1 d . . . . .
N1 N 0.7423(3) 0.1694(5) 0.48204(16) 0.0631(11) Uani 1 1 d . . . . .
C1 C 0.6544(4) 0.1067(6) 0.4893(2) 0.0664(14) Uani 1 1 d . U . . .
C11 C 0.8481(4) 0.2437(6) 0.4710(3) 0.0746(16) Uani 1 1 d . U . . .
C12 C 0.8475(9) 0.3329(9) 0.4256(4) 0.134(3) Uani 1 1 d . U . . .
C13 C 0.9728(11) 0.3969(11) 0.4153(4) 0.160(3) Uani 1 1 d . U . . .
H13 H 0.9891 0.4561 0.3849 0.192 Uiso 1 1 calc R U . . .
C14 C 1.0530(10) 0.3557(12) 0.4556(5) 0.159(3) Uani 1 1 d . U . . .
H14 H 1.1287 0.3944 0.4500 0.191 Uiso 1 1 calc R U . . .
C15 C 1.0562(8) 0.2755(12) 0.5012(5) 0.163(3) Uani 1 1 d . U . . .
H15 H 1.1249 0.2605 0.5252 0.196 Uiso 1 1 calc R U . . .
C16 C 0.9477(6) 0.2175(10) 0.5091(4) 0.126(3) Uani 1 1 d . U . . .
C17 C 0.7403(14) 0.3599(11) 0.3904(3) 0.224(6) Uani 1 1 d . . . . .
H17A H 0.7102 0.2653 0.3750 0.336 Uiso 1 1 calc R U . . .
H17B H 0.7577 0.4272 0.3608 0.336 Uiso 1 1 calc R U . . .
H17C H 0.6808 0.4053 0.4116 0.336 Uiso 1 1 calc R U . . .
C18 C 0.9367(9) 0.1212(13) 0.5604(4) 0.193(5) Uani 1 1 d . . . . .
H18A H 0.9201 0.1854 0.5909 0.289 Uiso 1 1 calc R U . . .
H18B H 1.0107 0.0675 0.5694 0.289 Uiso 1 1 calc R U . . .
H18C H 0.8723 0.0496 0.5533 0.289 Uiso 1 1 calc R U . . .
C30 C 0.6385(5) 0.3980(7) 0.5998(2) 0.0867(18) Uani 1 1 d . . . . .
H30A H 0.6242 0.4528 0.5650 0.104 Uiso 1 1 calc R U . . .
H30B H 0.6850 0.3077 0.5931 0.104 Uiso 1 1 calc R U . . .
C31 C 0.7065(4) 0.4956(6) 0.6415(2) 0.0629(13) Uani 1 1 d . . . . .
C32 C 0.7883(5) 0.4308(7) 0.6805(3) 0.0864(17) Uani 1 1 d . . . . .
H32 H 0.8006 0.3263 0.6808 0.104 Uiso 1 1 calc R U . . .
C33 C 0.8522(5) 0.5218(9) 0.7193(3) 0.098(2) Uani 1 1 d . . . . .
H33 H 0.9079 0.4785 0.7455 0.117 Uiso 1 1 calc R U . . .
C34 C 0.8337(5) 0.6738(9) 0.7191(3) 0.0896(18) Uani 1 1 d . . . . .
H34 H 0.8751 0.7342 0.7460 0.108 Uiso 1 1 calc R U . . .
C35 C 0.7552(5) 0.7384(7) 0.6802(3) 0.0839(16) Uani 1 1 d . . . . .
H35 H 0.7444 0.8432 0.6795 0.101 Uiso 1 1 calc R U . . .
C36 C 0.6923(4) 0.6485(7) 0.6420(2) 0.0680(14) Uani 1 1 d . . . . .
H36 H 0.6380 0.6934 0.6156 0.082 Uiso 1 1 calc R U . . .
C40 C 0.3371(5) 0.2157(9) 0.6805(2) 0.105(2) Uani 1 1 d . . . . .
H40A H 0.3574 0.3131 0.6976 0.126 Uiso 1 1 calc R U . . .
H40B H 0.3988 0.1431 0.6933 0.126 Uiso 1 1 calc R U . . .
C41 C 0.2163(4) 0.1632(7) 0.6969(2) 0.0724(15) Uani 1 1 d . . . . .
C42 C 0.1613(6) 0.0385(8) 0.6739(3) 0.0931(19) Uani 1 1 d . . . . .
H42 H 0.1964 -0.0133 0.6459 0.112 Uiso 1 1 calc R U . . .
C43 C 0.0548(7) -0.0122(8) 0.6912(3) 0.117(2) Uani 1 1 d . . . . .
H43 H 0.0176 -0.0970 0.6745 0.140 Uiso 1 1 calc R U . . .
C44 C 0.0035(6) 0.0595(10) 0.7322(3) 0.107(2) Uani 1 1 d . . . . .
H44 H -0.0672 0.0216 0.7446 0.129 Uiso 1 1 calc R U . . .
C45 C 0.0528(6) 0.1835(10) 0.7551(3) 0.105(2) Uani 1 1 d . . . . .
H45 H 0.0155 0.2350 0.7825 0.126 Uiso 1 1 calc R U . . .
C46 C 0.1619(5) 0.2366(8) 0.7376(3) 0.103(2) Uani 1 1 d . . . . .
H46 H 0.1976 0.3230 0.7539 0.124 Uiso 1 1 calc R U . . .

loop_
_atom_site_aniso_label
_atom_site_aniso_U_11
_atom_site_aniso_U_22
_atom_site_aniso_U_33
_atom_site_aniso_U_23
_atom_site_aniso_U_13
_atom_site_aniso_U_12
Ni1 0.0495(5) 0.0629(6) 0.0669(6) -0.0078(4) 0.0138(4) -0.0100(4)
S1 0.0706(8) 0.0756(10) 0.0762(9) -0.0023(8) 0.0072(7) 0.0052(7)
S2 0.0878(9) 0.0754(11) 0.0705(9) -0.0002(7) 0.0008(7) 0.0014(7)
P1 0.0585(7) 0.0689(10) 0.0682(8) -0.0095(7) 0.0185(6) -0.0096(6)
O30 0.0689(19) 0.074(3) 0.081(2) -0.0277(19) 0.0242(17) -0.0194(18)
O40 0.070(2) 0.109(3) 0.071(2) -0.008(2) 0.0217(17) -0.013(2)
N1 0.050(2) 0.066(3) 0.074(3) -0.011(2) 0.0131(19) -0.008(2)
C1 0.059(3) 0.069(4) 0.073(3) -0.013(3) 0.016(3) 0.000(3)
C11 0.058(3) 0.073(4) 0.098(4) -0.022(3) 0.037(3) -0.018(3)
C12 0.216(7) 0.084(5) 0.116(6) -0.024(5) 0.095(5) -0.043(5)
C13 0.231(8) 0.117(6) 0.148(7) -0.028(5) 0.105(5) -0.044(6)
C14 0.157(6) 0.147(7) 0.187(8) -0.043(6) 0.098(6) -0.051(5)
C15 0.105(4) 0.174(7) 0.214(8) -0.073(6) 0.035(5) -0.020(5)
C16 0.057(3) 0.133(6) 0.190(7) -0.074(5) 0.030(4) -0.014(4)
C17 0.47(2) 0.111(8) 0.081(6) 0.021(5) -0.012(9) 0.063(11)
C18 0.167(8) 0.221(13) 0.176(10) -0.038(9) -0.068(8) 0.077(8)
C30 0.084(3) 0.097(5) 0.084(4) -0.018(3) 0.036(3) -0.031(3)
C31 0.064(3) 0.066(4) 0.061(3) -0.008(3) 0.021(2) -0.019(3)
C32 0.104(4) 0.065(4) 0.091(4) 0.013(4) 0.015(4) 0.002(3)
C33 0.085(4) 0.109(6) 0.094(5) 0.013(4) -0.017(4) 0.003(4)
C34 0.085(4) 0.100(6) 0.082(4) -0.015(4) 0.002(3) -0.025(4)
C35 0.092(4) 0.075(4) 0.085(4) -0.004(4) 0.006(3) -0.009(3)
C36 0.065(3) 0.073(4) 0.065(3) -0.002(3) 0.003(3) -0.007(3)
C40 0.088(4) 0.161(7) 0.069(4) -0.008(4) 0.014(3) -0.023(4)
C41 0.069(3) 0.097(5) 0.054(3) 0.004(3) 0.020(3) -0.003(3)
C42 0.107(5) 0.093(5) 0.082(4) -0.003(4) 0.031(4) -0.007(4)
C43 0.130(6) 0.106(6) 0.120(6) 0.008(5) 0.042(5) -0.040(5)
C44 0.080(4) 0.125(7) 0.121(6) 0.031(5) 0.035(4) -0.007(4)
C45 0.091(4) 0.130(7) 0.100(5) 0.008(5) 0.043(4) 0.016(4)
C46 0.098(4) 0.114(6) 0.100(5) -0.014(4) 0.026(4) -0.015(4)

loop_
_atom_type_symbol
_atom_type_description
_atom_type_scat_dispersion_real
_atom_type_scat_dispersion_imag
_atom_type_scat_source
C C 0.0033 0.0016 'International Tables Vol C Tables 4.2.6.8 and 6.1.1.4'
H H 0.0000 0.0000 'International Tables Vol C Tables 4.2.6.8 and 6.1.1.4'
N N 0.0061 0.0033 'International Tables Vol C Tables 4.2.6.8 and 6.1.1.4'
Ni Ni 0.3393 1.1124 'International Tables Vol C Tables 4.2.6.8 and 6.1.1.4'
O O 0.0106 0.0060 'International Tables Vol C Tables 4.2.6.8 and 6.1.1.4'
P P 0.1023 0.0942 'International Tables Vol C Tables 4.2.6.8 and 6.1.1.4'
S S 0.1246 0.1234 'International Tables Vol C Tables 4.2.6.8 and 6.1.1.4'

loop_
_exptl_crystal_face_index_h
_exptl_crystal_face_index_k
_exptl_crystal_face_index_l
_exptl_crystal_face_perp_dist
-3 0 -33 0.0752
4 -3 31 0.0610
-14 -2 16 0.0759
13 -4 -17 0.1189
1 -12 -12 0.1325
1 12 11 0.0954

loop_
_geom_angle_atom_site_label_1
_geom_angle_atom_site_label_2
_geom_angle_atom_site_label_3
_geom_angle
_geom_angle_site_symmetry_1
_geom_angle_site_symmetry_3
_geom_angle_publ_flag
S1 Ni1 S1 180.00(5) 3_656 . ?
S2 Ni1 S1 81.26(5) 3_656 3_656 ?
S2 Ni1 S1 98.74(5) 3_656 . ?
S2 Ni1 S1 98.74(5) . 3_656 ?
S2 Ni1 S1 81.26(5) . . ?
S2 Ni1 S2 180.0 . 3_656 ?
C1 Ni1 S1 90.75(14) 3_656 . ?
C1 Ni1 S1 89.25(14) 3_656 3_656 ?
C1 Ni1 S1 89.25(14) . . ?
C1 Ni1 S1 90.75(14) . 3_656 ?
C1 Ni1 S2 90.48(14) 3_656 3_656 ?
C1 Ni1 S2 90.47(14) . . ?
C1 Ni1 S2 89.53(14) . 3_656 ?
C1 Ni1 S2 89.52(14) 3_656 . ?
C1 Ni1 C1 180.0 . 3_656 ?
P1 S1 Ni1 83.72(6) . . ?
P1 S2 Ni1 83.29(6) . . ?
S1 P1 S2 111.70(8) . . ?
O30 P1 S1 113.39(16) . . ?
O30 P1 S2 110.54(15) . . ?
O40 P1 S1 107.04(15) . . ?
O40 P1 S2 114.14(17) . . ?
O40 P1 O30 99.48(18) . . ?
C30 O30 P1 119.2(3) . . ?
C40 O40 P1 121.3(3) . . ?
C1 N1 C11 177.7(5) . . ?
N1 C1 Ni1 178.6(5) . . ?
N1 C11 C16 115.7(6) . . ?
C12 C11 N1 118.9(6) . . ?
C12 C11 C16 125.4(7) . . ?
C11 C12 C13 113.7(9) . . ?
C11 C12 C17 121.8(8) . . ?
C17 C12 C13 124.5(10) . . ?
C12 C13 H13 124.9 . . ?
C14 C13 C12 110.3(9) . . ?
C14 C13 H13 124.9 . . ?
C13 C14 H14 111.1 . . ?
C15 C14 C13 137.8(11) . . ?
C15 C14 H14 111.1 . . ?
C14 C15 H15 124.3 . . ?
C14 C15 C16 111.4(11) . . ?
C16 C15 H15 124.3 . . ?
C11 C16 C18 121.0(6) . . ?
C15 C16 C11 121.3(10) . . ?
C15 C16 C18 117.8(10) . . ?
C12 C17 H17A 109.5 . . ?
C12 C17 H17B 109.5 . . ?
C12 C17 H17C 109.5 . . ?
H17A C17 H17B 109.5 . . ?
H17A C17 H17C 109.5 . . ?
H17B C17 H17C 109.5 . . ?
C16 C18 H18A 109.5 . . ?
C16 C18 H18B 109.5 . . ?
C16 C18 H18C 109.5 . . ?
H18A C18 H18B 109.5 . . ?
H18A C18 H18C 109.5 . . ?
H18B C18 H18C 109.5 . . ?
O30 C30 H30A 109.8 . . ?
O30 C30 H30B 109.8 . . ?
O30 C30 C31 109.4(4) . . ?
H30A C30 H30B 108.2 . . ?
C31 C30 H30A 109.8 . . ?
C31 C30 H30B 109.8 . . ?
C32 C31 C30 119.7(6) . . ?
C36 C31 C30 121.8(5) . . ?
C36 C31 C32 118.4(5) . . ?
C31 C32 H32 120.1 . . ?
C31 C32 C33 119.8(6) . . ?
C33 C32 H32 120.1 . . ?
C32 C33 H33 120.0 . . ?
C34 C33 C32 120.1(6) . . ?
C34 C33 H33 120.0 . . ?
C33 C34 H34 119.8 . . ?
C33 C34 C35 120.4(6) . . ?
C35 C34 H34 119.8 . . ?
C34 C35 H35 120.3 . . ?
C34 C35 C36 119.4(6) . . ?
C36 C35 H35 120.3 . . ?
C31 C36 C35 121.9(5) . . ?
C31 C36 H36 119.1 . . ?
C35 C36 H36 119.1 . . ?
O40 C40 H40A 109.8 . . ?
O40 C40 H40B 109.8 . . ?
O40 C40 C41 109.3(4) . . ?
H40A C40 H40B 108.3 . . ?
C41 C40 H40A 109.8 . . ?
C41 C40 H40B 109.8 . . ?
C42 C41 C40 121.5(5) . . ?
C42 C41 C46 117.9(5) . . ?
C46 C41 C40 120.5(6) . . ?
C41 C42 H42 119.6 . . ?
C41 C42 C43 120.9(6) . . ?
C43 C42 H42 119.6 . . ?
C42 C43 H43 119.7 . . ?
C44 C43 C42 120.5(7) . . ?
C44 C43 H43 119.7 . . ?
C43 C44 H44 119.7 . . ?
C45 C44 C43 120.6(7) . . ?
C45 C44 H44 119.7 . . ?
C44 C45 H45 120.4 . . ?
C44 C45 C46 119.2(7) . . ?
C46 C45 H45 120.4 . . ?
C41 C46 C45 120.8(7) . . ?
C41 C46 H46 119.6 . . ?
C45 C46 H46 119.6 . . ?

loop_
_geom_bond_atom_site_label_1
_geom_bond_atom_site_label_2
_geom_bond_distance
_geom_bond_site_symmetry_2
_geom_bond_publ_flag
Ni1 S1 2.5059(14) . ?
Ni1 S1 2.5058(14) 3_656 ?
Ni1 S2 2.5046(14) 3_656 ?
Ni1 S2 2.5045(14) . ?
Ni1 C1 1.998(5) . ?
Ni1 C1 1.998(5) 3_656 ?
S1 P1 1.9591(19) . ?
S2 P1 1.983(2) . ?
P1 O30 1.594(3) . ?
P1 O40 1.585(3) . ?
O30 C30 1.446(5) . ?
O40 C40 1.390(6) . ?
N1 C1 1.151(5) . ?
N1 C11 1.394(6) . ?
C11 C12 1.350(10) . ?
C11 C16 1.399(10) . ?
C12 C13 1.547(12) . ?
C12 C17 1.427(13) . ?
C13 H13 0.9300 . ?
C13 C14 1.316(14) . ?
C14 H14 0.9300 . ?
C14 C15 1.308(13) . ?
C15 H15 0.9300 . ?
C15 C16 1.342(11) . ?
C16 C18 1.516(12) . ?
C17 H17A 0.9600 . ?
C17 H17B 0.9600 . ?
C17 H17C 0.9600 . ?
C18 H18A 0.9600 . ?
C18 H18B 0.9600 . ?
C18 H18C 0.9600 . ?
C30 H30A 0.9700 . ?
C30 H30B 0.9700 . ?
C30 C31 1.483(7) . ?
C31 C32 1.378(7) . ?
C31 C36 1.355(7) . ?
C32 H32 0.9300 . ?
C32 C33 1.382(8) . ?
C33 H33 0.9300 . ?
C33 C34 1.353(9) . ?
C34 H34 0.9300 . ?
C34 C35 1.354(8) . ?
C35 H35 0.9300 . ?
C35 C36 1.364(7) . ?
C36 H36 0.9300 . ?
C40 H40A 0.9700 . ?
C40 H40B 0.9700 . ?
C40 C41 1.509(7) . ?
C41 C42 1.354(8) . ?
C41 C46 1.361(8) . ?
C42 H42 0.9300 . ?
C42 C43 1.367(8) . ?
C43 H43 0.9300 . ?
C43 C44 1.344(10) . ?
C44 H44 0.9300 . ?
C44 C45 1.322(9) . ?
C45 H45 0.9300 . ?
C45 C46 1.403(8) . ?
C46 H46 0.9300 . ?

loop_
_geom_torsion_atom_site_label_1
_geom_torsion_atom_site_label_2
_geom_torsion_atom_site_label_3
_geom_torsion_atom_site_label_4
_geom_torsion
_geom_torsion_site_symmetry_1
_geom_torsion_site_symmetry_2
_geom_torsion_site_symmetry_3
_geom_torsion_site_symmetry_4
_geom_torsion_publ_flag
S1 P1 O30 C30 -60.9(4) . . . . ?
S1 P1 O40 C40 -177.2(4) . . . . ?
S2 P1 O30 C30 65.4(4) . . . . ?
S2 P1 O40 C40 58.6(5) . . . . ?
P1 O30 C30 C31 -164.3(4) . . . . ?
P1 O40 C40 C41 -155.8(4) . . . . ?
O30 P1 O40 C40 -59.0(5) . . . . ?
O30 C30 C31 C32 93.0(6) . . . . ?
O30 C30 C31 C36 -88.2(6) . . . . ?
O40 P1 O30 C30 -174.3(4) . . . . ?
O40 C40 C41 C42 52.1(8) . . . . ?
O40 C40 C41 C46 -130.9(6) . . . . ?
N1 C11 C12 C13 -174.8(5) . . . . ?
N1 C11 C12 C17 3.6(10) . . . . ?
N1 C11 C16 C15 176.0(6) . . . . ?
N1 C11 C16 C18 -3.3(10) . . . . ?
C11 C12 C13 C14 -3.3(11) . . . . ?
C12 C11 C16 C15 -3.7(11) . . . . ?
C12 C11 C16 C18 176.9(7) . . . . ?
C12 C13 C14 C15 0.6(19) . . . . ?
C13 C14 C15 C16 1(2) . . . . ?
C14 C15 C16 C11 0.5(12) . . . . ?
C14 C15 C16 C18 179.9(9) . . . . ?
C16 C11 C12 C13 4.9(10) . . . . ?
C16 C11 C12 C17 -176.7(7) . . . . ?
C17 C12 C13 C14 178.4(9) . . . . ?
C30 C31 C32 C33 179.6(5) . . . . ?
C30 C31 C36 C35 -179.6(5) . . . . ?
C31 C32 C33 C34 0.5(9) . . . . ?
C32 C31 C36 C35 -0.8(7) . . . . ?
C32 C33 C34 C35 -1.9(10) . . . . ?
C33 C34 C35 C36 1.9(9) . . . . ?
C34 C35 C36 C31 -0.5(8) . . . . ?
C36 C31 C32 C33 0.9(8) . . . . ?
C40 C41 C42 C43 176.6(6) . . . . ?
C40 C41 C46 C45 -176.6(6) . . . . ?
C41 C42 C43 C44 -1.1(11) . . . . ?
C42 C41 C46 C45 0.5(9) . . . . ?
C42 C43 C44 C45 2.5(12) . . . . ?
C43 C44 C45 C46 -2.4(12) . . . . ?
C44 C45 C46 C41 0.9(11) . . . . ?
C46 C41 C42 C43 -0.4(10) . . . . ?

loop_
_smtbx_masks_void_nr
_smtbx_masks_void_average_x
_smtbx_masks_void_average_y
_smtbx_masks_void_average_z
_smtbx_masks_void_volume
_smtbx_masks_void_count_electrons
_smtbx_masks_void_content
1 0.109 0.570 0.708 8.1 0.0 ?
2 0.391 0.070 0.792 8.1 0.0 ?
3 0.609 -0.070 0.208 8.1 0.0 ?
4 0.891 0.430 0.292 8.1 0.0 ?
